data_4515038
loop_
_publ_author_name
'Tolley, Lewis C.'
'Strydom, Ian'
'Louw, Wynand J.'
'Fernandes, Manuel A.'
'Bezuidenhout, Daniela I.'
'Guisado-Barrios, Gregorio'

_publ_section_title
;
 Diverse Coordination Modes of Bidentate COC and Tridentate CNC Ligands
 Comprising 1,2,3-Triazol-5-ylidenes
;
_journal_issue 4
_journal_name_full 'ACS Omega'
_journal_page_first 6360
_journal_paper_doi 10.1021/acsomega.9b00514
_journal_volume 4
_journal_year 2019
_chemical_formula_moiety
;
C70 H96 Cl2 N6 O Rh2, C H2 Cl2, [+ disordered CDCl3 solvent]
;
_chemical_formula_sum 'C71 H98 Cl4 N6 O Rh2'
_chemical_formula_weight 1399.17
_space_group_crystal_system monoclinic
_space_group_IT_number 14
_space_group_name_Hall '-P 2ybc'
_space_group_name_H-M_alt 'P 1 21/c 1'
_symmetry_space_group_name_Hall '-P 2ybc'
_symmetry_space_group_name_H-M 'P 1 21/c 1'
_atom_sites_solution_hydrogens geom
_atom_sites_solution_primary dual
_audit_creation_date 2018-09-16
_audit_creation_method
;
Olex2 1.2
(compiled 2018.05.29 svn.r3508 for OlexSys, GUI svn.r5506)
;
_cell_angle_alpha 90
_cell_angle_beta 111.6130(10)
_cell_angle_gamma 90
_cell_formula_units_Z 4
_cell_length_a 15.4130(8)
_cell_length_b 35.913(2)
_cell_length_c 15.0642(8)
_cell_measurement_reflns_used 9663
_cell_measurement_temperature 173(2)
_cell_measurement_theta_max 28.23
_cell_measurement_theta_min 2.91
_cell_volume 7752.2(7)
_computing_cell_refinement 'SAINT v8.37A (Bruker, 2015)'
_computing_data_collection 'Apex II'
_computing_data_reduction 'SAINT v8.37A (Bruker, 2015)'
_computing_molecular_graphics 'Olex2 (Dolomanov et al., 2009)'
_computing_publication_material 'Olex2 (Dolomanov et al., 2009)'
_computing_structure_refinement 'ShelXL (Sheldrick, 2015)'
_computing_structure_solution 'ShelXT (Sheldrick, 2015)'
_diffrn_ambient_temperature 173.15
_diffrn_measured_fraction_theta_full 0.998
_diffrn_measured_fraction_theta_max 0.999
_diffrn_measurement_device_type 'Bruker APEX-II CCD'
_diffrn_measurement_method '\f and \w scans'
_diffrn_radiation_type MoK\a
_diffrn_radiation_wavelength 0.71073
_diffrn_reflns_av_R_equivalents 0.0458
_diffrn_reflns_av_unetI/netI 0.0264
_diffrn_reflns_Laue_measured_fraction_full 0.998
_diffrn_reflns_Laue_measured_fraction_max 0.999
_diffrn_reflns_limit_h_max 20
_diffrn_reflns_limit_h_min -18
_diffrn_reflns_limit_k_max 47
_diffrn_reflns_limit_k_min -47
_diffrn_reflns_limit_l_max 19
_diffrn_reflns_limit_l_min -19
_diffrn_reflns_number 113394
_diffrn_reflns_point_group_measured_fraction_full 0.998
_diffrn_reflns_point_group_measured_fraction_max 0.999
_diffrn_reflns_theta_full 25.242
_diffrn_reflns_theta_max 27.998
_diffrn_reflns_theta_min 2.843
_diffrn_standards_number 0
_exptl_absorpt_coefficient_mu 0.605
_exptl_absorpt_correction_T_max 0.9473
_exptl_absorpt_correction_T_min 0.8186
_exptl_absorpt_correction_type integration
_exptl_absorpt_process_details
;
Face indexed absorption corrections carried with XPREP
;
_exptl_crystal_colour yellow
_exptl_crystal_colour_primary yellow
_exptl_crystal_density_diffrn 1.199
_exptl_crystal_description block
_exptl_crystal_F_000 2928
_exptl_crystal_size_max 0.384
_exptl_crystal_size_mid 0.256
_exptl_crystal_size_min 0.12
_refine_diff_density_max 0.648
_refine_diff_density_min -0.857
_refine_diff_density_rms 0.068
_refine_ls_extinction_method none
_refine_ls_goodness_of_fit_ref 1.086
_refine_ls_hydrogen_treatment constr
_refine_ls_matrix_type full
_refine_ls_number_parameters 773
_refine_ls_number_reflns 18698
_refine_ls_number_restraints 0
_refine_ls_restrained_S_all 1.086
_refine_ls_R_factor_all 0.0512
_refine_ls_R_factor_gt 0.0411
_refine_ls_shift/su_max 0.004
_refine_ls_shift/su_mean 0.000
_refine_ls_structure_factor_coef Fsqd
_refine_ls_weighting_details 'w=1/[\s^2^(Fo^2^)+(0.0321P)^2^+10.6172P] where P=(Fo^2^+2Fc^2^)/3'
_refine_ls_weighting_scheme calc
_refine_ls_wR_factor_gt 0.0925
_refine_ls_wR_factor_ref 0.0968
_reflns_Friedel_coverage 0.000
_reflns_number_gt 15969
_reflns_number_total 18698
_reflns_threshold_expression 'I > 2\s(I)'
_cod_data_source_file ao9b00514_si_002.cif
_cod_data_source_block complex_3a_mo_17mv_db5_lctsc004_0a_sq
_cod_database_code 4515038
_publcif_datablock.id {99adf898-1b47-4e0f-bb97-41e155c4b05a}

_shelx_shelxl_version_number 2018/3
_shelx_space_group_comment
;
The symmetry employed for this shelxl refinement is uniquely defined
by the following loop, which should always be used as a source of
symmetry information in preference to the above space-group names.
They are only intended as comments.
;
_shelx_estimated_absorpt_t_max 0.931
_shelx_estimated_absorpt_t_min 0.801
_olex2_refinement_description
;
1. Fixed Uiso
 At 1.2 times of:
  All C(H) groups, All C(H,H) groups
 At 1.5 times of:
  All C(H,H,H) groups
2.a Ternary CH refined with riding coordinates:
 C13(H13), C16(H16), C25(H25), C28(H28), C37(H37), C40(H40), C49(H49),
 C52(H52), C55(H55), C56(H56), C59(H59), C60(H60), C63(H63), C64(H64), C67(H67),
  C68(H68)
2.b Secondary CH2 refined with riding coordinates:
 C3(H3A,H3B), C4(H4A,H4B), C57(H57A,H57B), C58(H58A,H58B), C61(H61A,H61B),
 C62(H62A,H62B), C65(H65A,H65B), C66(H66A,H66B), C69(H69A,H69B), C70(H70A,H70B),
  C71(H71A,H71B)
2.c Aromatic/amide H refined with riding coordinates:
 C9(H9), C10(H10), C11(H11), C21(H21), C22(H22), C23(H23), C33(H33), C34(H34),
 C35(H35), C45(H45), C46(H46), C47(H47)
2.d Idealised Me refined as rotating group:
 C14(H14A,H14B,H14C), C15(H15A,H15B,H15C), C17(H17A,H17B,H17C), C18(H18A,H18B,
 H18C), C26(H26A,H26B,H26C), C27(H27A,H27B,H27C), C29(H29A,H29B,H29C), C30(H30A,
 H30B,H30C), C38(H38A,H38B,H38C), C39(H39A,H39B,H39C), C41(H41A,H41B,H41C),
 C42(H42A,H42B,H42C), C50(H50A,H50B,H50C), C51(H51A,H51B,H51C), C53(H53A,H53B,
 H53C), C54(H54A,H54B,H54C)
;
_platon_squeeze_void_probe_radius 1.20
_olex2_submission_special_instructions 'No special instructions were received'

loop_
_space_group_symop_operation_xyz
'x, y, z'
'-x, y+1/2, -z+1/2'
'-x, -y, -z'
'x, -y-1/2, z-1/2'

loop_
_atom_site_label
_atom_site_type_symbol
_atom_site_fract_x
_atom_site_fract_y
_atom_site_fract_z
_atom_site_U_iso_or_equiv
_atom_site_adp_type
_atom_site_occupancy
_atom_site_site_symmetry_order
_atom_site_calc_flag
_atom_site_refinement_flags_posn
C1 C -0.00042(18) 0.62840(6) 0.16212(17) 0.0248(5) Uani 1 1 d .
C2 C 0.05648(17) 0.64445(6) 0.24733(16) 0.0225(5) Uani 1 1 d .
C3 C 0.07410(18) 0.63179(6) 0.34601(17) 0.0257(5) Uani 1 1 d .
H3A H 0.091454 0.653293 0.390230 0.031 Uiso 1 1 calc R
H3B H 0.016907 0.620376 0.349325 0.031 Uiso 1 1 calc R
C4 C 0.13939(17) 0.57795(7) 0.43853(17) 0.0265(5) Uani 1 1 d .
H4A H 0.103896 0.556206 0.402991 0.032 Uiso 1 1 calc R
H4B H 0.105220 0.588645 0.476765 0.032 Uiso 1 1 calc R
C5 C 0.23404(16) 0.56612(6) 0.50243(16) 0.0225(4) Uani 1 1 d .
C6 C 0.29146(17) 0.58238(6) 0.58763(16) 0.0236(5) Uani 1 1 d .
C7 C -0.0268(2) 0.64835(6) -0.00752(17) 0.0300(5) Uani 1 1 d .
C8 C -0.1175(2) 0.66074(7) -0.05595(19) 0.0358(6) Uani 1 1 d .
C9 C -0.1520(2) 0.65714(8) -0.1552(2) 0.0457(7) Uani 1 1 d .
H9 H -0.213941 0.664936 -0.191151 0.055 Uiso 1 1 calc R
C10 C -0.0981(3) 0.64253(9) -0.2017(2) 0.0487(8) Uani 1 1 d .
H10 H -0.123047 0.640716 -0.269372 0.058 Uiso 1 1 calc R
C11 C -0.0087(3) 0.63048(8) -0.1518(2) 0.0440(7) Uani 1 1 d .
H11 H 0.027186 0.620280 -0.185449 0.053 Uiso 1 1 calc R
C12 C 0.0303(2) 0.63305(7) -0.05207(18) 0.0343(6) Uani 1 1 d .
C13 C -0.1756(2) 0.67890(8) -0.0054(2) 0.0402(6) Uani 1 1 d .
H13 H -0.144629 0.673434 0.064302 0.048 Uiso 1 1 calc R
C14 C -0.2740(3) 0.66359(13) -0.0376(3) 0.0738(12) Uani 1 1 d .
H14A H -0.306452 0.668544 -0.105882 0.111 Uiso 1 1 calc GR
H14B H -0.307652 0.675657 -0.001468 0.111 Uiso 1 1 calc GR
H14C H -0.271664 0.636670 -0.026314 0.111 Uiso 1 1 calc GR
C15 C -0.1759(3) 0.72097(10) -0.0175(3) 0.0706(12) Uani 1 1 d .
H15A H -0.111627 0.730279 0.008401 0.106 Uiso 1 1 calc GR
H15B H -0.212039 0.732501 0.016764 0.106 Uiso 1 1 calc GR
H15C H -0.204174 0.727225 -0.085494 0.106 Uiso 1 1 calc GR
C16 C 0.1286(2) 0.62016(7) 0.00341(19) 0.0359(6) Uani 1 1 d .
H16 H 0.133797 0.615416 0.070604 0.043 Uiso 1 1 calc R
C17 C 0.1543(3) 0.58405(8) -0.0351(2) 0.0489(8) Uani 1 1 d .
H17A H 0.110561 0.564326 -0.034496 0.073 Uiso 1 1 calc GR
H17B H 0.217863 0.576680 0.005164 0.073 Uiso 1 1 calc GR
H17C H 0.150894 0.588020 -0.100678 0.073 Uiso 1 1 calc GR
C18 C 0.1985(2) 0.65099(8) 0.0059(2) 0.0441(7) Uani 1 1 d .
H18A H 0.192899 0.657040 -0.059403 0.066 Uiso 1 1 calc GR
H18B H 0.262048 0.642365 0.042389 0.066 Uiso 1 1 calc GR
H18C H 0.185228 0.673243 0.036400 0.066 Uiso 1 1 calc GR
C19 C 0.14997(18) 0.70408(6) 0.28920(17) 0.0256(5) Uani 1 1 d .
C20 C 0.24629(19) 0.70203(7) 0.32265(18) 0.0293(5) Uani 1 1 d .
C21 C 0.2954(2) 0.72969(8) 0.3867(2) 0.0363(6) Uani 1 1 d .
H21 H 0.361713 0.729214 0.412185 0.044 Uiso 1 1 calc R
C22 C 0.2486(2) 0.75773(7) 0.4132(2) 0.0375(6) Uani 1 1 d .
H22 H 0.282988 0.776251 0.457120 0.045 Uiso 1 1 calc R
C23 C 0.1532(2) 0.75912(7) 0.3771(2) 0.0359(6) Uani 1 1 d .
H23 H 0.122450 0.778864 0.395638 0.043 Uiso 1 1 calc R
C24 C 0.10011(19) 0.73222(7) 0.31365(19) 0.0304(5) Uani 1 1 d .
C25 C 0.2986(2) 0.67256(8) 0.2899(2) 0.0355(6) Uani 1 1 d .
H25 H 0.251528 0.655572 0.244576 0.043 Uiso 1 1 calc R
C26 C 0.3543(3) 0.69101(10) 0.2360(3) 0.0566(9) Uani 1 1 d .
H26A H 0.312368 0.706329 0.184059 0.085 Uiso 1 1 calc GR
H26B H 0.382801 0.671749 0.209568 0.085 Uiso 1 1 calc GR
H26C H 0.403236 0.706757 0.280058 0.085 Uiso 1 1 calc GR
C27 C 0.3615(2) 0.64922(9) 0.3733(2) 0.0462(7) Uani 1 1 d .
H27A H 0.405174 0.665575 0.421257 0.069 Uiso 1 1 calc GR
H27B H 0.396645 0.631421 0.350290 0.069 Uiso 1 1 calc GR
H27C H 0.323286 0.635673 0.402102 0.069 Uiso 1 1 calc GR
C28 C -0.0053(2) 0.73471(8) 0.2725(2) 0.0408(7) Uani 1 1 d .
H28 H -0.030260 0.711769 0.233904 0.049 Uiso 1 1 calc R
C29 C -0.0365(3) 0.76834(11) 0.2070(3) 0.0720(12) Uani 1 1 d .
H29A H -0.011084 0.791054 0.243335 0.108 Uiso 1 1 calc GR
H29B H -0.104847 0.769630 0.181120 0.108 Uiso 1 1 calc GR
H29C H -0.013811 0.765993 0.154504 0.108 Uiso 1 1 calc GR
C30 C -0.0444(3) 0.73672(15) 0.3514(3) 0.0833(14) Uani 1 1 d .
H30A H -0.026525 0.714275 0.390963 0.125 Uiso 1 1 calc GR
H30B H -0.112594 0.738455 0.323027 0.125 Uiso 1 1 calc GR
H30C H -0.019308 0.758729 0.390980 0.125 Uiso 1 1 calc GR
C31 C 0.45517(17) 0.56450(6) 0.69530(17) 0.0258(5) Uani 1 1 d .
C32 C 0.52965(18) 0.58210(7) 0.68023(19) 0.0303(5) Uani 1 1 d .
C33 C 0.6108(2) 0.58711(8) 0.7600(2) 0.0398(6) Uani 1 1 d .
H33 H 0.663060 0.598929 0.753046 0.048 Uiso 1 1 calc R
C34 C 0.6167(2) 0.57521(8) 0.8492(2) 0.0431(7) Uani 1 1 d .
H34 H 0.672627 0.579079 0.902964 0.052 Uiso 1 1 calc R
C35 C 0.5422(2) 0.55779(8) 0.8606(2) 0.0393(6) Uani 1 1 d .
H35 H 0.547667 0.549614 0.922423 0.047 Uiso 1 1 calc R
C36 C 0.45894(19) 0.55181(7) 0.78408(18) 0.0304(5) Uani 1 1 d .
C37 C 0.52422(19) 0.59481(8) 0.5825(2) 0.0348(6) Uani 1 1 d .
H37 H 0.457023 0.599264 0.542692 0.042 Uiso 1 1 calc R
C38 C 0.5771(2) 0.63120(10) 0.5860(3) 0.0556(9) Uani 1 1 d .
H38A H 0.555426 0.650182 0.619799 0.083 Uiso 1 1 calc GR
H38B H 0.565578 0.639695 0.520827 0.083 Uiso 1 1 calc GR
H38C H 0.644084 0.627021 0.619668 0.083 Uiso 1 1 calc GR
C39 C 0.5603(2) 0.56461(10) 0.5334(2) 0.0465(7) Uani 1 1 d .
H39A H 0.625701 0.559189 0.571926 0.070 Uiso 1 1 calc GR
H39B H 0.555315 0.573285 0.470076 0.070 Uiso 1 1 calc GR
H39C H 0.522914 0.541965 0.526862 0.070 Uiso 1 1 calc GR
C40 C 0.3801(2) 0.53068(8) 0.79838(19) 0.0348(6) Uani 1 1 d .
H40 H 0.323422 0.532893 0.738694 0.042 Uiso 1 1 calc R
C41 C 0.3565(2) 0.54595(10) 0.8812(2) 0.0508(8) Uani 1 1 d .
H41A H 0.409298 0.541802 0.941254 0.076 Uiso 1 1 calc GR
H41B H 0.301207 0.533163 0.883492 0.076 Uiso 1 1 calc GR
H41C H 0.343834 0.572706 0.872083 0.076 Uiso 1 1 calc GR
C42 C 0.4063(3) 0.48945(9) 0.8150(3) 0.0562(9) Uani 1 1 d .
H42A H 0.417298 0.479447 0.759489 0.084 Uiso 1 1 calc GR
H42B H 0.355238 0.475699 0.823970 0.084 Uiso 1 1 calc GR
H42C H 0.463113 0.486807 0.872036 0.084 Uiso 1 1 calc GR
C43 C 0.24818(17) 0.50775(6) 0.41296(16) 0.0243(5) Uani 1 1 d .
C44 C 0.19867(18) 0.47749(7) 0.42898(17) 0.0276(5) Uani 1 1 d .
C45 C 0.1699(2) 0.45028(7) 0.35855(18) 0.0328(6) Uani 1 1 d .
H45 H 0.135921 0.429325 0.366746 0.039 Uiso 1 1 calc R
C46 C 0.1900(2) 0.45334(7) 0.27656(18) 0.0339(6) Uani 1 1 d .
H46 H 0.169862 0.434506 0.229046 0.041 Uiso 1 1 calc R
C47 C 0.23925(19) 0.48357(7) 0.26344(18) 0.0311(5) Uani 1 1 d .
H47 H 0.251985 0.485310 0.206485 0.037 Uiso 1 1 calc R
C48 C 0.27067(18) 0.51159(7) 0.33172(17) 0.0261(5) Uani 1 1 d .
C49 C 0.1806(2) 0.47237(8) 0.52084(19) 0.0368(6) Uani 1 1 d .
H49 H 0.190145 0.496855 0.554706 0.044 Uiso 1 1 calc R
C50 C 0.2510(3) 0.44480(13) 0.5841(2) 0.0693(11) Uani 1 1 d .
H50A H 0.243994 0.420854 0.550999 0.104 Uiso 1 1 calc GR
H50B H 0.240162 0.441394 0.643761 0.104 Uiso 1 1 calc GR
H50C H 0.314277 0.454348 0.598467 0.104 Uiso 1 1 calc GR
C51 C 0.0820(3) 0.45936(13) 0.5020(3) 0.0654(11) Uani 1 1 d .
H51A H 0.037624 0.476946 0.458955 0.098 Uiso 1 1 calc GR
H51B H 0.071847 0.458063 0.562404 0.098 Uiso 1 1 calc GR
H51C H 0.072726 0.434643 0.472361 0.098 Uiso 1 1 calc GR
C52 C 0.32712(18) 0.54365(7) 0.31561(18) 0.0289(5) Uani 1 1 d .
H52 H 0.348583 0.559431 0.374440 0.035 Uiso 1 1 calc R
C53 C 0.4135(2) 0.52941(9) 0.2990(2) 0.0435(7) Uani 1 1 d .
H53A H 0.451450 0.514322 0.353728 0.065 Uiso 1 1 calc GR
H53B H 0.450270 0.550610 0.291638 0.065 Uiso 1 1 calc GR
H53C H 0.393974 0.514160 0.240983 0.065 Uiso 1 1 calc GR
C54 C 0.2677(2) 0.56788(8) 0.2319(2) 0.0394(6) Uani 1 1 d .
H54A H 0.241548 0.552458 0.174501 0.059 Uiso 1 1 calc GR
H54B H 0.306657 0.587506 0.220681 0.059 Uiso 1 1 calc GR
H54C H 0.216892 0.579205 0.246878 0.059 Uiso 1 1 calc GR
C55 C -0.20876(19) 0.54661(8) 0.0978(2) 0.0336(6) Uani 1 1 d .
H55 H -0.272233 0.557837 0.080657 0.040 Uiso 1 1 calc R
C56 C -0.1619(2) 0.54142(8) 0.1935(2) 0.0406(7) Uani 1 1 d .
H56 H -0.197273 0.549392 0.234152 0.049 Uiso 1 1 calc R
C57 C -0.0905(3) 0.51156(9) 0.2374(2) 0.0535(9) Uani 1 1 d .
H57A H -0.123163 0.487436 0.231940 0.064 Uiso 1 1 calc R
H57B H -0.058443 0.517035 0.306175 0.064 Uiso 1 1 calc R
C58 C -0.0181(2) 0.50777(8) 0.1924(2) 0.0479(8) Uani 1 1 d .
H58A H -0.039568 0.488956 0.140825 0.057 Uiso 1 1 calc R
H58B H 0.040810 0.498647 0.241097 0.057 Uiso 1 1 calc R
C59 C 0.00073(19) 0.54418(7) 0.1512(2) 0.0348(6) Uani 1 1 d .
H59 H 0.067611 0.552098 0.178208 0.042 Uiso 1 1 calc R
C60 C -0.04640(19) 0.55584(7) 0.05791(19) 0.0322(6) Uani 1 1 d .
H60 H -0.006938 0.570347 0.030344 0.039 Uiso 1 1 calc R
C61 C -0.1264(2) 0.53516(8) -0.01581(19) 0.0378(6) Uani 1 1 d .
H61A H -0.100964 0.513866 -0.040196 0.045 Uiso 1 1 calc R
H61B H -0.157707 0.552032 -0.070221 0.045 Uiso 1 1 calc R
C62 C -0.1986(2) 0.52071(8) 0.02290(19) 0.0367(6) Uani 1 1 d .
H62A H -0.259617 0.518194 -0.030307 0.044 Uiso 1 1 calc R
H62B H -0.179543 0.495737 0.051203 0.044 Uiso 1 1 calc R
C63 C 0.2741(2) 0.65283(9) 0.7961(2) 0.0457(8) Uani 1 1 d .
H63 H 0.255428 0.637838 0.842107 0.055 Uiso 1 1 calc R
C64 C 0.1996(2) 0.66818(7) 0.72340(19) 0.0361(6) Uani 1 1 d .
H64 H 0.137281 0.662284 0.726210 0.043 Uiso 1 1 calc R
C65 C 0.2031(3) 0.70424(9) 0.6736(3) 0.0512(8) Uani 1 1 d .
H65A H 0.138779 0.713968 0.643629 0.061 Uiso 1 1 calc R
H65B H 0.239387 0.722559 0.722262 0.061 Uiso 1 1 calc R
C66 C 0.2441(4) 0.70164(11) 0.6006(4) 0.0945(19) Uani 1 1 d .
H66A H 0.284318 0.723726 0.606538 0.113 Uiso 1 1 calc R
H66B H 0.192934 0.703024 0.537265 0.113 Uiso 1 1 calc R
C67 C 0.3010(3) 0.66749(8) 0.6023(3) 0.0529(9) Uani 1 1 d .
H67 H 0.303574 0.661198 0.538596 0.064 Uiso 1 1 calc R
C68 C 0.3779(3) 0.65497(9) 0.6785(3) 0.0558(10) Uani 1 1 d .
H68 H 0.425296 0.641619 0.659390 0.067 Uiso 1 1 calc R
C69 C 0.4180(4) 0.67453(17) 0.7737(4) 0.106(2) Uani 1 1 d .
H69A H 0.483684 0.666540 0.805611 0.127 Uiso 1 1 calc R
H69B H 0.418439 0.701636 0.761838 0.127 Uiso 1 1 calc R
C70 C 0.3700(3) 0.66831(14) 0.8385(3) 0.0807(14) Uani 1 1 d .
H70A H 0.366697 0.692294 0.869467 0.097 Uiso 1 1 calc R
H70B H 0.408158 0.651107 0.889217 0.097 Uiso 1 1 calc R
Cl1 Cl -0.17424(6) 0.62972(2) 0.21234(6) 0.04644(18) Uani 1 1 d .
Cl2 Cl 0.14926(5) 0.58105(2) 0.68542(5) 0.04014(16) Uani 1 1 d .
N1 N 0.01223(15) 0.65166(5) 0.09588(14) 0.0252(4) Uani 1 1 d .
N2 N 0.06900(15) 0.68081(5) 0.13192(14) 0.0259(4) Uani 1 1 d .
N3 N 0.09542(14) 0.67552(5) 0.22512(14) 0.0234(4) Uani 1 1 d .
N4 N 0.36882(14) 0.56033(5) 0.61349(14) 0.0232(4) Uani 1 1 d .
N5 N 0.36347(14) 0.53149(5) 0.55442(14) 0.0239(4) Uani 1 1 d .
N6 N 0.28032(14) 0.53596(5) 0.48711(13) 0.0222(4) Uani 1 1 d .
O1 O 0.14805(13) 0.60518(5) 0.37314(13) 0.0326(4) Uani 1 1 d .
Rh1 Rh -0.09338(2) 0.58675(2) 0.14888(2) 0.02458(5) Uani 1 1 d .
Rh2 Rh 0.26086(2) 0.62280(2) 0.66695(2) 0.02488(5) Uani 1 1 d .
C71 C 0.8501(3) 0.66281(13) 0.4574(4) 0.0809(13) Uani 1 1 d .
H71A H 0.828931 0.646474 0.400451 0.097 Uiso 1 1 calc R
H71B H 0.855539 0.688435 0.435766 0.097 Uiso 1 1 calc R
Cl3 Cl 0.76736(10) 0.66224(5) 0.51036(10) 0.1018(4) Uani 1 1 d .
Cl4 Cl 0.95887(9) 0.64799(4) 0.53462(10) 0.0906(4) Uani 1 1 d .

loop_
_atom_site_aniso_label
_atom_site_aniso_U_11
_atom_site_aniso_U_22
_atom_site_aniso_U_33
_atom_site_aniso_U_23
_atom_site_aniso_U_13
_atom_site_aniso_U_12
C1 0.0372(13) 0.0155(10) 0.0271(11) 0.0021(9) 0.0182(10) 0.0023(9)
C2 0.0315(12) 0.0136(10) 0.0284(11) 0.0017(8) 0.0178(10) 0.0032(9)
C3 0.0365(13) 0.0206(11) 0.0258(11) 0.0003(9) 0.0183(10) 0.0025(9)
C4 0.0304(13) 0.0234(11) 0.0282(12) 0.0034(9) 0.0139(10) 0.0001(9)
C5 0.0296(12) 0.0167(10) 0.0254(11) 0.0015(8) 0.0153(9) 0.0002(9)
C6 0.0318(12) 0.0193(10) 0.0235(11) 0.0031(9) 0.0146(9) 0.0010(9)
C7 0.0509(16) 0.0176(11) 0.0255(12) 0.0005(9) 0.0186(11) -0.0047(10)
C8 0.0482(16) 0.0262(13) 0.0324(13) 0.0024(11) 0.0141(12) -0.0057(12)
C9 0.059(2) 0.0365(15) 0.0349(15) 0.0037(12) 0.0090(14) -0.0072(14)
C10 0.081(2) 0.0384(16) 0.0253(13) 0.0001(12) 0.0176(15) -0.0104(16)
C11 0.080(2) 0.0296(14) 0.0322(14) -0.0005(11) 0.0320(15) -0.0050(14)
C12 0.0626(18) 0.0197(11) 0.0295(13) 0.0020(10) 0.0274(13) -0.0029(11)
C13 0.0420(16) 0.0382(15) 0.0394(15) 0.0037(12) 0.0137(13) -0.0014(12)
C14 0.052(2) 0.089(3) 0.082(3) -0.022(2) 0.026(2) -0.026(2)
C15 0.096(3) 0.0400(19) 0.099(3) -0.001(2) 0.064(3) 0.0051(19)
C16 0.0623(18) 0.0234(12) 0.0345(14) 0.0038(10) 0.0327(13) 0.0062(12)
C17 0.084(2) 0.0258(14) 0.0559(19) 0.0005(13) 0.0474(18) 0.0077(14)
C18 0.060(2) 0.0339(15) 0.0497(17) 0.0033(13) 0.0338(16) 0.0037(14)
C19 0.0376(13) 0.0141(10) 0.0294(12) 0.0001(9) 0.0175(10) -0.0008(9)
C20 0.0400(14) 0.0196(11) 0.0325(13) 0.0014(10) 0.0183(11) -0.0001(10)
C21 0.0400(15) 0.0303(13) 0.0376(14) 0.0014(11) 0.0131(12) -0.0040(11)
C22 0.0549(18) 0.0225(12) 0.0354(14) -0.0032(11) 0.0172(13) -0.0087(12)
C23 0.0553(18) 0.0180(11) 0.0426(15) -0.0046(10) 0.0275(14) -0.0019(11)
C24 0.0436(15) 0.0171(11) 0.0374(14) -0.0017(10) 0.0231(12) -0.0007(10)
C25 0.0378(15) 0.0293(13) 0.0420(15) -0.0009(11) 0.0179(12) 0.0037(11)
C26 0.066(2) 0.056(2) 0.066(2) 0.0005(17) 0.0454(19) 0.0028(17)
C27 0.0481(18) 0.0383(16) 0.0510(18) 0.0001(14) 0.0167(15) 0.0115(13)
C28 0.0412(16) 0.0252(13) 0.0625(19) -0.0115(13) 0.0267(14) -0.0008(11)
C29 0.053(2) 0.058(2) 0.094(3) 0.014(2) 0.014(2) 0.0098(18)
C30 0.058(2) 0.122(4) 0.090(3) 0.003(3) 0.051(2) 0.005(3)
C31 0.0291(12) 0.0216(11) 0.0260(12) -0.0047(9) 0.0094(10) 0.0007(9)
C32 0.0314(13) 0.0243(12) 0.0358(13) -0.0021(10) 0.0129(11) -0.0007(10)
C33 0.0337(14) 0.0338(14) 0.0489(17) -0.0034(13) 0.0115(12) -0.0054(12)
C34 0.0379(16) 0.0399(16) 0.0398(16) -0.0079(13) 0.0005(12) -0.0040(12)
C35 0.0456(17) 0.0402(15) 0.0276(13) -0.0014(11) 0.0082(12) -0.0002(13)
C36 0.0357(14) 0.0280(12) 0.0281(12) -0.0029(10) 0.0125(11) 0.0003(10)
C37 0.0290(13) 0.0385(15) 0.0388(14) 0.0075(12) 0.0146(11) 0.0002(11)
C38 0.0484(19) 0.054(2) 0.071(2) 0.0129(17) 0.0295(17) -0.0103(16)
C39 0.0453(17) 0.059(2) 0.0389(16) 0.0018(14) 0.0201(14) 0.0064(15)
C40 0.0362(14) 0.0422(15) 0.0282(13) 0.0033(11) 0.0146(11) 0.0020(12)
C41 0.055(2) 0.065(2) 0.0407(17) 0.0006(15) 0.0278(15) 0.0078(16)
C42 0.053(2) 0.0399(17) 0.090(3) 0.0001(17) 0.043(2) -0.0065(15)
C43 0.0315(12) 0.0187(10) 0.0236(11) -0.0039(9) 0.0111(10) -0.0001(9)
C44 0.0344(13) 0.0231(11) 0.0275(12) -0.0013(9) 0.0139(10) -0.0005(10)
C45 0.0421(15) 0.0241(12) 0.0326(13) -0.0029(10) 0.0142(11) -0.0052(11)
C46 0.0471(16) 0.0270(13) 0.0257(12) -0.0080(10) 0.0110(11) -0.0035(11)
C47 0.0445(15) 0.0272(12) 0.0242(12) -0.0028(10) 0.0155(11) 0.0009(11)
C48 0.0340(13) 0.0215(11) 0.0243(11) -0.0010(9) 0.0126(10) 0.0003(9)
C49 0.0543(17) 0.0303(13) 0.0347(14) -0.0067(11) 0.0269(13) -0.0110(12)
C50 0.090(3) 0.091(3) 0.0388(18) 0.0222(19) 0.0373(19) 0.016(2)
C51 0.063(2) 0.090(3) 0.058(2) -0.011(2) 0.0407(19) -0.023(2)
C52 0.0372(14) 0.0252(12) 0.0291(12) -0.0015(10) 0.0179(11) -0.0027(10)
C53 0.0450(17) 0.0437(17) 0.0504(17) -0.0027(14) 0.0278(14) -0.0022(13)
C54 0.0476(17) 0.0317(14) 0.0410(15) 0.0075(12) 0.0186(13) -0.0015(12)
C55 0.0318(14) 0.0337(14) 0.0397(14) -0.0046(11) 0.0184(11) -0.0087(11)
C56 0.0587(19) 0.0354(15) 0.0396(15) -0.0040(12) 0.0322(14) -0.0195(13)
C57 0.080(2) 0.0373(16) 0.0362(16) 0.0135(13) 0.0128(16) -0.0162(16)
C58 0.0498(18) 0.0256(14) 0.0521(18) 0.0096(13) -0.0001(14) 0.0001(13)
C59 0.0325(14) 0.0248(12) 0.0467(16) -0.0028(11) 0.0140(12) -0.0008(10)
C60 0.0408(15) 0.0272(12) 0.0384(14) -0.0087(11) 0.0260(12) -0.0066(11)
C61 0.0511(17) 0.0365(15) 0.0304(13) -0.0064(11) 0.0204(12) -0.0035(13)
C62 0.0398(15) 0.0335(14) 0.0329(14) -0.0056(11) 0.0090(12) -0.0052(12)
C63 0.070(2) 0.0439(17) 0.0295(14) -0.0059(12) 0.0261(14) 0.0123(15)
C64 0.0509(17) 0.0292(13) 0.0374(14) -0.0035(11) 0.0270(13) 0.0091(12)
C65 0.073(2) 0.0324(15) 0.059(2) 0.0066(14) 0.0376(18) 0.0189(15)
C66 0.179(5) 0.038(2) 0.118(4) 0.034(2) 0.115(4) 0.040(3)
C67 0.095(3) 0.0267(14) 0.067(2) 0.0020(14) 0.065(2) 0.0009(16)
C68 0.059(2) 0.0393(17) 0.088(3) -0.0236(18) 0.049(2) -0.0217(16)
C69 0.084(3) 0.117(4) 0.114(4) -0.066(4) 0.034(3) -0.058(3)
C70 0.075(3) 0.096(3) 0.053(2) -0.030(2) 0.002(2) 0.011(2)
Cl1 0.0534(4) 0.0422(4) 0.0579(5) -0.0091(3) 0.0372(4) 0.0014(3)
Cl2 0.0452(4) 0.0329(3) 0.0524(4) 0.0060(3) 0.0298(3) -0.0021(3)
N1 0.0387(12) 0.0166(9) 0.0259(10) 0.0005(7) 0.0185(9) -0.0006(8)
N2 0.0388(12) 0.0176(9) 0.0269(10) 0.0004(8) 0.0187(9) 0.0006(8)
N3 0.0339(11) 0.0135(8) 0.0281(10) -0.0006(7) 0.0175(9) 0.0006(8)
N4 0.0285(10) 0.0196(9) 0.0246(9) -0.0024(7) 0.0135(8) -0.0010(8)
N5 0.0292(10) 0.0216(9) 0.0232(9) -0.0035(8) 0.0125(8) 0.0001(8)
N6 0.0294(10) 0.0180(9) 0.0223(9) -0.0018(7) 0.0131(8) -0.0008(8)
O1 0.0341(10) 0.0360(10) 0.0350(10) 0.0155(8) 0.0212(8) 0.0098(8)
Rh1 0.03464(11) 0.01991(9) 0.02451(9) -0.00096(7) 0.01714(8) -0.00301(7)
Rh2 0.03481(11) 0.01925(9) 0.02643(9) -0.00221(7) 0.01812(8) 0.00111(7)
C71 0.100(4) 0.069(3) 0.096(3) 0.013(2) 0.063(3) -0.004(2)
Cl3 0.0854(9) 0.1362(12) 0.1012(10) -0.0080(9) 0.0547(8) -0.0093(8)
Cl4 0.0818(8) 0.1001(9) 0.0912(8) -0.0273(7) 0.0334(7) -0.0014(7)

loop_
_atom_type_symbol
_atom_type_description
_atom_type_scat_dispersion_real
_atom_type_scat_dispersion_imag
_atom_type_scat_source
C C 0.0033 0.0016 'International Tables Vol C Tables 4.2.6.8 and 6.1.1.4'
H H 0.0000 0.0000 'International Tables Vol C Tables 4.2.6.8 and 6.1.1.4'
Cl Cl 0.1484 0.1585 'International Tables Vol C Tables 4.2.6.8 and 6.1.1.4'
N N 0.0061 0.0033 'International Tables Vol C Tables 4.2.6.8 and 6.1.1.4'
O O 0.0106 0.0060 'International Tables Vol C Tables 4.2.6.8 and 6.1.1.4'
Rh Rh -1.1178 0.9187 'International Tables Vol C Tables 4.2.6.8 and 6.1.1.4'

loop_
_geom_angle_atom_site_label_1
_geom_angle_atom_site_label_2
_geom_angle_atom_site_label_3
_geom_angle
C2 C1 Rh1 125.50(17)
N1 C1 C2 102.1(2)
N1 C1 Rh1 131.51(18)
C1 C2 C3 128.4(2)
N3 C2 C1 107.35(19)
N3 C2 C3 124.2(2)
C2 C3 H3A 109.9
C2 C3 H3B 109.9
H3A C3 H3B 108.3
O1 C3 C2 108.95(18)
O1 C3 H3A 109.9
O1 C3 H3B 109.9
H4A C4 H4B 108.3
C5 C4 H4A 109.9
C5 C4 H4B 109.9
O1 C4 H4A 109.9
O1 C4 H4B 109.9
O1 C4 C5 108.92(19)
C6 C5 C4 128.2(2)
N6 C5 C4 124.7(2)
N6 C5 C6 107.2(2)
C5 C6 Rh2 129.23(18)
N4 C6 C5 102.25(19)
N4 C6 Rh2 127.72(17)
C8 C7 C12 124.2(2)
C8 C7 N1 118.4(2)
C12 C7 N1 117.4(2)
C7 C8 C9 116.5(3)
C7 C8 C13 122.6(2)
C9 C8 C13 120.9(3)
C8 C9 H9 119.4
C10 C9 C8 121.2(3)
C10 C9 H9 119.4
C9 C10 H10 119.5
C9 C10 C11 121.0(3)
C11 C10 H10 119.5
C10 C11 H11 119.6
C10 C11 C12 120.9(3)
C12 C11 H11 119.6
C7 C12 C16 122.3(2)
C11 C12 C7 116.3(3)
C11 C12 C16 121.4(3)
C8 C13 H13 107.4
C8 C13 C15 110.0(3)
C14 C13 C8 112.9(3)
C14 C13 H13 107.4
C14 C13 C15 111.3(3)
C15 C13 H13 107.4
C13 C14 H14A 109.5
C13 C14 H14B 109.5
C13 C14 H14C 109.5
H14A C14 H14B 109.5
H14A C14 H14C 109.5
H14B C14 H14C 109.5
C13 C15 H15A 109.5
C13 C15 H15B 109.5
C13 C15 H15C 109.5
H15A C15 H15B 109.5
H15A C15 H15C 109.5
H15B C15 H15C 109.5
C12 C16 H16 107.7
C12 C16 C17 113.4(3)
C12 C16 C18 110.2(2)
C17 C16 H16 107.7
C17 C16 C18 110.0(2)
C18 C16 H16 107.7
C16 C17 H17A 109.5
C16 C17 H17B 109.5
C16 C17 H17C 109.5
H17A C17 H17B 109.5
H17A C17 H17C 109.5
H17B C17 H17C 109.5
C16 C18 H18A 109.5
C16 C18 H18B 109.5
C16 C18 H18C 109.5
H18A C18 H18B 109.5
H18A C18 H18C 109.5
H18B C18 H18C 109.5
C20 C19 C24 124.2(2)
C20 C19 N3 119.2(2)
C24 C19 N3 116.6(2)
C19 C20 C21 116.7(2)
C19 C20 C25 123.1(2)
C21 C20 C25 120.1(2)
C20 C21 H21 119.7
C22 C21 C20 120.7(3)
C22 C21 H21 119.7
C21 C22 H22 119.6
C23 C22 C21 120.7(3)
C23 C22 H22 119.6
C22 C23 H23 119.3
C22 C23 C24 121.4(2)
C24 C23 H23 119.3
C19 C24 C28 123.1(2)
C23 C24 C19 116.2(3)
C23 C24 C28 120.7(2)
C20 C25 H25 108.0
C20 C25 C26 109.8(2)
C20 C25 C27 111.6(2)
C26 C25 H25 108.0
C27 C25 H25 108.0
C27 C25 C26 111.3(3)
C25 C26 H26A 109.5
C25 C26 H26B 109.5
C25 C26 H26C 109.5
H26A C26 H26B 109.5
H26A C26 H26C 109.5
H26B C26 H26C 109.5
C25 C27 H27A 109.5
C25 C27 H27B 109.5
C25 C27 H27C 109.5
H27A C27 H27B 109.5
H27A C27 H27C 109.5
H27B C27 H27C 109.5
C24 C28 H28 108.4
C24 C28 C29 110.4(3)
C24 C28 C30 111.0(3)
C29 C28 H28 108.4
C30 C28 H28 108.4
C30 C28 C29 110.3(3)
C28 C29 H29A 109.5
C28 C29 H29B 109.5
C28 C29 H29C 109.5
H29A C29 H29B 109.5
H29A C29 H29C 109.5
H29B C29 H29C 109.5
C28 C30 H30A 109.5
C28 C30 H30B 109.5
C28 C30 H30C 109.5
H30A C30 H30B 109.5
H30A C30 H30C 109.5
H30B C30 H30C 109.5
C32 C31 N4 117.3(2)
C36 C31 C32 123.8(2)
C36 C31 N4 118.8(2)
C31 C32 C37 122.6(2)
C33 C32 C31 116.6(2)
C33 C32 C37 120.8(2)
C32 C33 H33 119.4
C34 C33 C32 121.2(3)
C34 C33 H33 119.4
C33 C34 H34 119.9
C35 C34 C33 120.2(3)
C35 C34 H34 119.9
C34 C35 H35 119.1
C34 C35 C36 121.8(3)
C36 C35 H35 119.1
C31 C36 C40 123.3(2)
C35 C36 C31 116.4(2)
C35 C36 C40 120.2(2)
C32 C37 H37 107.8
C32 C37 C38 112.7(3)
C32 C37 C39 110.9(2)
C38 C37 H37 107.8
C39 C37 H37 107.8
C39 C37 C38 109.8(3)
C37 C38 H38A 109.5
C37 C38 H38B 109.5
C37 C38 H38C 109.5
H38A C38 H38B 109.5
H38A C38 H38C 109.5
H38B C38 H38C 109.5
C37 C39 H39A 109.5
C37 C39 H39B 109.5
C37 C39 H39C 109.5
H39A C39 H39B 109.5
H39A C39 H39C 109.5
H39B C39 H39C 109.5
C36 C40 H40 108.3
C36 C40 C41 112.5(2)
C36 C40 C42 109.3(2)
C41 C40 H40 108.3
C41 C40 C42 110.0(3)
C42 C40 H40 108.3
C40 C41 H41A 109.5
C40 C41 H41B 109.5
C40 C41 H41C 109.5
H41A C41 H41B 109.5
H41A C41 H41C 109.5
H41B C41 H41C 109.5
C40 C42 H42A 109.5
C40 C42 H42B 109.5
C40 C42 H42C 109.5
H42A C42 H42B 109.5
H42A C42 H42C 109.5
H42B C42 H42C 109.5
C44 C43 N6 117.5(2)
C48 C43 C44 123.7(2)
C48 C43 N6 118.7(2)
C43 C44 C49 123.1(2)
C45 C44 C43 117.1(2)
C45 C44 C49 119.7(2)
C44 C45 H45 119.6
C46 C45 C44 120.8(2)
C46 C45 H45 119.6
C45 C46 H46 119.8
C47 C46 C45 120.4(2)
C47 C46 H46 119.8
C46 C47 H47 119.2
C46 C47 C48 121.5(2)
C48 C47 H47 119.2
C43 C48 C52 123.9(2)
C47 C48 C43 116.4(2)
C47 C48 C52 119.7(2)
C44 C49 H49 108.4
C50 C49 C44 108.8(2)
C50 C49 H49 108.4
C51 C49 C44 112.0(2)
C51 C49 H49 108.4
C51 C49 C50 110.6(3)
C49 C50 H50A 109.5
C49 C50 H50B 109.5
C49 C50 H50C 109.5
H50A C50 H50B 109.5
H50A C50 H50C 109.5
H50B C50 H50C 109.5
C49 C51 H51A 109.5
C49 C51 H51B 109.5
C49 C51 H51C 109.5
H51A C51 H51B 109.5
H51A C51 H51C 109.5
H51B C51 H51C 109.5
C48 C52 H52 108.1
C48 C52 C53 110.9(2)
C48 C52 C54 111.1(2)
C53 C52 H52 108.1
C54 C52 H52 108.1
C54 C52 C53 110.4(2)
C52 C53 H53A 109.5
C52 C53 H53B 109.5
C52 C53 H53C 109.5
H53A C53 H53B 109.5
H53A C53 H53C 109.5
H53B C53 H53C 109.5
C52 C54 H54A 109.5
C52 C54 H54B 109.5
C52 C54 H54C 109.5
H54A C54 H54B 109.5
H54A C54 H54C 109.5
H54B C54 H54C 109.5
C56 C55 H55 114.5
C56 C55 C62 122.9(3)
C56 C55 Rh1 71.03(15)
C62 C55 H55 114.5
C62 C55 Rh1 111.79(17)
Rh1 C55 H55 114.5
C55 C56 H56 114.3
C55 C56 C57 125.3(3)
C55 C56 Rh1 72.56(15)
C57 C56 H56 114.3
C57 C56 Rh1 108.0(2)
Rh1 C56 H56 114.3
C56 C57 H57A 108.7
C56 C57 H57B 108.7
C56 C57 C58 114.2(2)
H57A C57 H57B 107.6
C58 C57 H57A 108.7
C58 C57 H57B 108.7
C57 C58 H58A 109.0
C57 C58 H58B 109.0
C57 C58 C59 112.9(3)
H58A C58 H58B 107.8
C59 C58 H58A 109.0
C59 C58 H58B 109.0
C58 C59 H59 113.7
C58 C59 Rh1 113.5(2)
C60 C59 C58 124.4(3)
C60 C59 H59 113.7
C60 C59 Rh1 70.28(15)
Rh1 C59 H59 113.7
C59 C60 H60 114.0
C59 C60 C61 125.1(2)
C59 C60 Rh1 71.01(15)
C61 C60 H60 114.0
C61 C60 Rh1 110.85(18)
Rh1 C60 H60 114.0
C60 C61 H61A 108.9
C60 C61 H61B 108.9
C60 C61 C62 113.4(2)
H61A C61 H61B 107.7
C62 C61 H61A 108.9
C62 C61 H61B 108.9
C55 C62 C61 111.5(2)
C55 C62 H62A 109.3
C55 C62 H62B 109.3
C61 C62 H62A 109.3
C61 C62 H62B 109.3
H62A C62 H62B 108.0
C64 C63 H63 113.5
C64 C63 C70 126.7(3)
C64 C63 Rh2 73.14(16)
C70 C63 H63 113.5
C70 C63 Rh2 108.8(2)
Rh2 C63 H63 113.5
C63 C64 H64 114.5
C63 C64 C65 124.6(3)
C63 C64 Rh2 70.16(15)
C65 C64 H64 114.5
C65 C64 Rh2 110.15(18)
Rh2 C64 H64 114.5
C64 C65 H65A 108.5
C64 C65 H65B 108.5
H65A C65 H65B 107.5
C66 C65 C64 115.1(3)
C66 C65 H65A 108.5
C66 C65 H65B 108.5
C65 C66 H66A 108.1
C65 C66 H66B 108.1
C65 C66 C67 116.8(3)
H66A C66 H66B 107.3
C67 C66 H66A 108.1
C67 C66 H66B 108.1
C66 C67 H67 113.4
C66 C67 Rh2 111.3(2)
C68 C67 C66 126.5(4)
C68 C67 H67 113.4
C68 C67 Rh2 70.97(18)
Rh2 C67 H67 113.4
C67 C68 H68 114.2
C67 C68 C69 124.1(4)
C67 C68 Rh2 70.30(19)
C69 C68 H68 114.2
C69 C68 Rh2 111.9(3)
Rh2 C68 H68 114.2
C68 C69 H69A 108.3
C68 C69 H69B 108.3
H69A C69 H69B 107.4
C70 C69 C68 116.0(4)
C70 C69 H69A 108.3
C70 C69 H69B 108.3
C63 C70 H70A 108.2
C63 C70 H70B 108.2
C69 C70 C63 116.4(3)
C69 C70 H70A 108.2
C69 C70 H70B 108.2
H70A C70 H70B 107.4
C1 N1 C7 128.1(2)
N2 N1 C1 115.28(19)
N2 N1 C7 116.61(18)
N3 N2 N1 102.54(17)
C2 N3 C19 127.99(19)
N2 N3 C2 112.69(19)
N2 N3 C19 118.84(18)
C6 N4 C31 127.94(19)
N5 N4 C6 115.04(19)
N5 N4 C31 117.01(19)
N6 N5 N4 102.70(18)
C5 N6 C43 129.3(2)
N5 N6 C5 112.81(19)
N5 N6 C43 117.76(18)
C3 O1 C4 112.85(18)
C1 Rh1 C55 165.77(10)
C1 Rh1 C56 157.78(10)
C1 Rh1 C59 94.40(10)
C1 Rh1 C60 93.06(9)
C1 Rh1 Cl1 86.46(7)
C55 Rh1 Cl1 95.13(7)
C56 Rh1 C55 36.41(11)
C56 Rh1 Cl1 88.60(8)
C59 Rh1 C55 89.61(11)
C59 Rh1 C56 82.00(12)
C59 Rh1 Cl1 157.13(8)
C60 Rh1 C55 81.55(10)
C60 Rh1 C56 97.46(10)
C60 Rh1 C59 38.71(11)
C60 Rh1 Cl1 164.15(8)
C6 Rh2 C63 155.92(11)
C6 Rh2 C64 167.10(10)
C6 Rh2 C67 95.81(10)
C6 Rh2 C68 93.60(11)
C6 Rh2 Cl2 87.31(7)
C63 Rh2 C64 36.70(11)
C63 Rh2 Cl2 92.40(10)
C64 Rh2 Cl2 89.43(8)
C67 Rh2 C63 95.19(13)
C67 Rh2 C64 81.62(11)
C67 Rh2 C68 38.73(15)
C67 Rh2 Cl2 153.25(12)
C68 Rh2 C63 81.83(13)
C68 Rh2 C64 92.20(12)
C68 Rh2 Cl2 167.83(12)
H71A C71 H71B 107.9
Cl3 C71 H71A 109.1
Cl3 C71 H71B 109.1
Cl4 C71 H71A 109.1
Cl4 C71 H71B 109.1
Cl4 C71 Cl3 112.3(3)

loop_
_geom_bond_atom_site_label_1
_geom_bond_atom_site_label_2
_geom_bond_distance
C1 C2 1.386(3)
C1 N1 1.369(3)
C1 Rh1 2.030(2)
C2 C3 1.481(3)
C2 N3 1.366(3)
C3 H3A 0.9900
C3 H3B 0.9900
C3 O1 1.427(3)
C4 H4A 0.9900
C4 H4B 0.9900
C4 C5 1.484(3)
C4 O1 1.429(3)
C5 C6 1.391(3)
C5 N6 1.362(3)
C6 N4 1.363(3)
C6 Rh2 2.043(2)
C7 C8 1.389(4)
C7 C12 1.401(4)
C7 N1 1.453(3)
C8 C9 1.395(4)
C8 C13 1.520(4)
C9 H9 0.9500
C9 C10 1.373(5)
C10 H10 0.9500
C10 C11 1.374(5)
C11 H11 0.9500
C11 C12 1.401(4)
C12 C16 1.508(4)
C13 H13 1.0000
C13 C14 1.515(5)
C13 C15 1.522(4)
C14 H14A 0.9800
C14 H14B 0.9800
C14 H14C 0.9800
C15 H15A 0.9800
C15 H15B 0.9800
C15 H15C 0.9800
C16 H16 1.0000
C16 C17 1.532(4)
C16 C18 1.536(4)
C17 H17A 0.9800
C17 H17B 0.9800
C17 H17C 0.9800
C18 H18A 0.9800
C18 H18B 0.9800
C18 H18C 0.9800
C19 C20 1.383(4)
C19 C24 1.399(3)
C19 N3 1.446(3)
C20 C21 1.397(4)
C20 C25 1.518(4)
C21 H21 0.9500
C21 C22 1.382(4)
C22 H22 0.9500
C22 C23 1.368(4)
C23 H23 0.9500
C23 C24 1.393(4)
C24 C28 1.513(4)
C25 H25 1.0000
C25 C26 1.532(4)
C25 C27 1.525(4)
C26 H26A 0.9800
C26 H26B 0.9800
C26 H26C 0.9800
C27 H27A 0.9800
C27 H27B 0.9800
C27 H27C 0.9800
C28 H28 1.0000
C28 C29 1.521(5)
C28 C30 1.519(5)
C29 H29A 0.9800
C29 H29B 0.9800
C29 H29C 0.9800
C30 H30A 0.9800
C30 H30B 0.9800
C30 H30C 0.9800
C31 C32 1.400(4)
C31 C36 1.394(3)
C31 N4 1.451(3)
C32 C33 1.391(4)
C32 C37 1.515(4)
C33 H33 0.9500
C33 C34 1.381(4)
C34 H34 0.9500
C34 C35 1.373(4)
C35 H35 0.9500
C35 C36 1.390(4)
C36 C40 1.513(4)
C37 H37 1.0000
C37 C38 1.531(4)
C37 C39 1.527(4)
C38 H38A 0.9800
C38 H38B 0.9800
C38 H38C 0.9800
C39 H39A 0.9800
C39 H39B 0.9800
C39 H39C 0.9800
C40 H40 1.0000
C40 C41 1.525(4)
C40 C42 1.531(4)
C41 H41A 0.9800
C41 H41B 0.9800
C41 H41C 0.9800
C42 H42A 0.9800
C42 H42B 0.9800
C42 H42C 0.9800
C43 C44 1.399(3)
C43 C48 1.396(3)
C43 N6 1.453(3)
C44 C45 1.389(3)
C44 C49 1.520(3)
C45 H45 0.9500
C45 C46 1.385(4)
C46 H46 0.9500
C46 C47 1.380(4)
C47 H47 0.9500
C47 C48 1.392(3)
C48 C52 1.515(3)
C49 H49 1.0000
C49 C50 1.518(5)
C49 C51 1.513(4)
C50 H50A 0.9800
C50 H50B 0.9800
C50 H50C 0.9800
C51 H51A 0.9800
C51 H51B 0.9800
C51 H51C 0.9800
C52 H52 1.0000
C52 C53 1.530(4)
C52 C54 1.528(4)
C53 H53A 0.9800
C53 H53B 0.9800
C53 H53C 0.9800
C54 H54A 0.9800
C54 H54B 0.9800
C54 H54C 0.9800
C55 H55 1.0000
C55 C56 1.367(4)
C55 C62 1.515(4)
C55 Rh1 2.197(3)
C56 H56 1.0000
C56 C57 1.503(5)
C56 Rh1 2.177(3)
C57 H57A 0.9900
C57 H57B 0.9900
C57 C58 1.510(5)
C58 H58A 0.9900
C58 H58B 0.9900
C58 C59 1.520(4)
C59 H59 1.0000
C59 C60 1.388(4)
C59 Rh1 2.099(3)
C60 H60 1.0000
C60 C61 1.516(4)
C60 Rh1 2.089(2)
C61 H61A 0.9900
C61 H61B 0.9900
C61 C62 1.525(4)
C62 H62A 0.9900
C62 H62B 0.9900
C63 H63 1.0000
C63 C64 1.377(4)
C63 C70 1.485(6)
C63 Rh2 2.167(3)
C64 H64 1.0000
C64 C65 1.507(4)
C64 Rh2 2.205(2)
C65 H65A 0.9900
C65 H65B 0.9900
C65 C66 1.460(5)
C66 H66A 0.9900
C66 H66B 0.9900
C66 C67 1.502(5)
C67 H67 1.0000
C67 C68 1.387(5)
C67 Rh2 2.087(3)
C68 H68 1.0000
C68 C69 1.510(6)
C68 Rh2 2.095(3)
C69 H69A 0.9900
C69 H69B 0.9900
C69 C70 1.443(7)
C70 H70A 0.9900
C70 H70B 0.9900
Cl1 Rh1 2.3927(7)
Cl2 Rh2 2.3741(7)
N1 N2 1.344(3)
N2 N3 1.324(3)
N4 N5 1.348(3)
N5 N6 1.319(3)
C71 H71A 0.9900
C71 H71B 0.9900
C71 Cl3 1.736(4)
C71 Cl4 1.735(5)

loop_
_geom_torsion_atom_site_label_1
_geom_torsion_atom_site_label_2
_geom_torsion_atom_site_label_3
_geom_torsion_atom_site_label_4
_geom_torsion
C1 C2 C3 O1 86.2(3)
C1 C2 N3 C19 171.3(2)
C1 C2 N3 N2 -0.6(3)
C1 N1 N2 N3 1.4(3)
C2 C1 N1 C7 177.3(2)
C2 C1 N1 N2 -1.7(3)
C2 C3 O1 C4 -149.0(2)
C3 C2 N3 C19 -8.3(4)
C3 C2 N3 N2 179.8(2)
C4 C5 C6 N4 -179.2(2)
C4 C5 C6 Rh2 10.6(4)
C4 C5 N6 C43 -5.0(4)
C4 C5 N6 N5 179.9(2)
C5 C4 O1 C3 -148.4(2)
C5 C6 N4 C31 177.2(2)
C5 C6 N4 N5 -2.0(2)
C6 C5 N6 C43 174.2(2)
C6 C5 N6 N5 -0.8(3)
C6 N4 N5 N6 1.6(2)
C7 C8 C9 C10 -0.8(4)
C7 C8 C13 C14 -133.7(3)
C7 C8 C13 C15 101.3(3)
C7 C12 C16 C17 140.4(2)
C7 C12 C16 C18 -95.8(3)
C7 N1 N2 N3 -177.7(2)
C8 C7 C12 C11 0.0(4)
C8 C7 C12 C16 179.6(2)
C8 C7 N1 C1 81.6(3)
C8 C7 N1 N2 -99.4(3)
C8 C9 C10 C11 0.9(5)
C9 C8 C13 C14 49.0(4)
C9 C8 C13 C15 -76.0(4)
C9 C10 C11 C12 -0.5(5)
C10 C11 C12 C7 0.1(4)
C10 C11 C12 C16 -179.6(3)
C11 C12 C16 C17 -40.0(3)
C11 C12 C16 C18 83.9(3)
C12 C7 C8 C9 0.4(4)
C12 C7 C8 C13 -177.0(2)
C12 C7 N1 C1 -99.0(3)
C12 C7 N1 N2 80.0(3)
C13 C8 C9 C10 176.6(3)
C19 C20 C21 C22 -0.8(4)
C19 C20 C25 C26 115.1(3)
C19 C20 C25 C27 -120.9(3)
C19 C24 C28 C29 -111.4(3)
C19 C24 C28 C30 126.0(3)
C20 C19 C24 C23 -1.0(4)
C20 C19 C24 C28 177.2(2)
C20 C19 N3 C2 96.4(3)
C20 C19 N3 N2 -92.1(3)
C20 C21 C22 C23 -0.4(4)
C21 C20 C25 C26 -62.3(3)
C21 C20 C25 C27 61.7(3)
C21 C22 C23 C24 0.9(4)
C22 C23 C24 C19 -0.2(4)
C22 C23 C24 C28 -178.5(3)
C23 C24 C28 C29 66.7(4)
C23 C24 C28 C30 -55.9(4)
C24 C19 C20 C21 1.6(4)
C24 C19 C20 C25 -175.9(2)
C24 C19 N3 C2 -83.2(3)
C24 C19 N3 N2 88.2(3)
C25 C20 C21 C22 176.7(2)
C31 C32 C33 C34 0.0(4)
C31 C32 C37 C38 144.1(3)
C31 C32 C37 C39 -92.3(3)
C31 C36 C40 C41 -132.3(3)
C31 C36 C40 C42 105.2(3)
C31 N4 N5 N6 -177.76(18)
C32 C31 C36 C35 0.7(4)
C32 C31 C36 C40 -176.0(2)
C32 C31 N4 C6 -97.5(3)
C32 C31 N4 N5 81.7(3)
C32 C33 C34 C35 0.5(5)
C33 C32 C37 C38 -36.7(4)
C33 C32 C37 C39 86.8(3)
C33 C34 C35 C36 -0.5(5)
C34 C35 C36 C31 -0.1(4)
C34 C35 C36 C40 176.7(3)
C35 C36 C40 C41 51.1(4)
C35 C36 C40 C42 -71.4(3)
C36 C31 C32 C33 -0.6(4)
C36 C31 C32 C37 178.5(2)
C36 C31 N4 C6 80.9(3)
C36 C31 N4 N5 -99.9(3)
C37 C32 C33 C34 -179.2(3)
C43 C44 C45 C46 0.2(4)
C43 C44 C49 C50 -99.4(3)
C43 C44 C49 C51 137.9(3)
C43 C48 C52 C53 123.1(3)
C43 C48 C52 C54 -113.8(3)
C44 C43 C48 C47 1.4(4)
C44 C43 C48 C52 -177.8(2)
C44 C43 N6 C5 -85.2(3)
C44 C43 N6 N5 89.6(3)
C44 C45 C46 C47 0.0(4)
C45 C44 C49 C50 77.0(4)
C45 C44 C49 C51 -45.7(4)
C45 C46 C47 C48 0.5(4)
C46 C47 C48 C43 -1.2(4)
C46 C47 C48 C52 178.1(2)
C47 C48 C52 C53 -56.1(3)
C47 C48 C52 C54 67.1(3)
C48 C43 C44 C45 -0.9(4)
C48 C43 C44 C49 175.6(2)
C48 C43 N6 C5 96.8(3)
C48 C43 N6 N5 -88.3(3)
C49 C44 C45 C46 -176.4(3)
C55 C56 C57 C58 47.2(4)
C56 C55 C62 C61 -95.5(3)
C56 C57 C58 C59 29.3(4)
C57 C58 C59 C60 -90.7(4)
C57 C58 C59 Rh1 -9.3(3)
C58 C59 C60 C61 2.9(4)
C58 C59 C60 Rh1 105.5(3)
C59 C60 C61 C62 44.4(4)
C60 C61 C62 C55 33.4(3)
C62 C55 C56 C57 4.1(4)
C62 C55 C56 Rh1 104.2(2)
C63 C64 C65 C66 79.7(5)
C64 C63 C70 C69 -58.0(6)
C64 C65 C66 C67 -16.7(7)
C65 C66 C67 C68 -56.4(6)
C65 C66 C67 Rh2 25.1(6)
C66 C67 C68 C69 -0.8(6)
C66 C67 C68 Rh2 102.9(3)
C67 C68 C69 C70 79.9(6)
C68 C69 C70 C63 -16.7(7)
C70 C63 C64 C65 -0.1(5)
C70 C63 C64 Rh2 101.2(3)
N1 C1 C2 C3 -179.1(2)
N1 C1 C2 N3 1.3(2)
N1 C7 C8 C9 179.8(2)
N1 C7 C8 C13 2.4(4)
N1 C7 C12 C11 -179.4(2)
N1 C7 C12 C16 0.3(3)
N1 N2 N3 C2 -0.4(2)
N1 N2 N3 C19 -173.15(19)
N3 C2 C3 O1 -94.3(3)
N3 C19 C20 C21 -178.0(2)
N3 C19 C20 C25 4.5(4)
N3 C19 C24 C23 178.6(2)
N3 C19 C24 C28 -3.2(4)
N4 C31 C32 C33 177.7(2)
N4 C31 C32 C37 -3.1(3)
N4 C31 C36 C35 -177.6(2)
N4 C31 C36 C40 5.6(4)
N4 N5 N6 C5 -0.4(2)
N4 N5 N6 C43 -176.07(18)
N6 C5 C6 N4 1.6(2)
N6 C5 C6 Rh2 -168.59(16)
N6 C43 C44 C45 -178.7(2)
N6 C43 C44 C49 -2.2(4)
N6 C43 C48 C47 179.2(2)
N6 C43 C48 C52 0.0(4)
O1 C4 C5 C6 86.9(3)
O1 C4 C5 N6 -94.1(3)
Rh1 C1 C2 C3 10.6(4)
Rh1 C1 C2 N3 -169.02(16)
Rh1 C1 N1 C7 -13.2(4)
Rh1 C1 N1 N2 167.74(17)
Rh1 C55 C56 C57 -100.1(3)
Rh1 C55 C62 C61 -14.6(3)
Rh1 C56 C57 C58 -33.9(3)
Rh1 C59 C60 C61 -102.6(3)
Rh1 C60 C61 C62 -36.5(3)
Rh2 C6 N4 C31 -12.4(3)
Rh2 C6 N4 N5 168.39(16)
Rh2 C63 C64 C65 -101.3(3)
Rh2 C63 C70 C69 24.7(5)
Rh2 C64 C65 C66 0.5(5)
Rh2 C67 C68 C69 -103.7(4)
Rh2 C68 C69 C70 -0.5(7)

loop_
_platon_squeeze_void_nr
_platon_squeeze_void_average_x
_platon_squeeze_void_average_y
_platon_squeeze_void_average_z
_platon_squeeze_void_volume
_platon_squeeze_void_count_electrons
_platon_squeeze_void_content
1 0.431 0.250 0.056 662 150 ' '
2 0.569 0.750 0.025 663 150 ' '

loop_
_publcif_info_datablock.id
_publcif_info_datablock.publ_exptl
_publcif_info_datablock.publ_geom
_publcif_info_datablock.structure
{99adf898-1b47-4e0f-bb97-41e155c4b05a} y y y
